data_4315506
loop_
_publ_author_name
'Pei-Xin Li'
'Chun-Li Hu'
'Xiang Xu'
'Rui-Yao Wang'
'Chuan-Fu Sun'
'Jiang-Gao Mao'

_publ_section_title
;
 Explorations of New Second-Order Nonlinear Optical Materials in the
 KI-MII-IV-O Systems
;
_journal_name_full 'Inorganic Chemistry'
_journal_page_first 4599
_journal_page_last 4605
_journal_paper_doi 10.1021/ic100234e
_journal_volume 49
_journal_year 2010
_chemical_formula_sum 'H4 I4 K2 O14 Zn'
_chemical_formula_weight 879.20
_chemical_name_systematic
; 
 ? 
;
_space_group_IT_number 5
_symmetry_cell_setting monoclinic
_symmetry_space_group_name_Hall 'I 2y'
_symmetry_space_group_name_H-M 'I 1 2 1'
_atom_sites_solution_hydrogens geom
_atom_sites_solution_primary direct
_atom_sites_solution_secondary difmap
_audit_creation_method SHELXL-97
_cell_angle_alpha 90.00
_cell_angle_beta 90.12(3)
_cell_angle_gamma 90.00
_cell_formula_units_Z 2
_cell_length_a 8.289(4)
_cell_length_b 7.733(8)
_cell_length_c 11.080(12)
_cell_measurement_reflns_used 526
_cell_measurement_temperature 293(2)
_cell_measurement_theta_max 27.4642
_cell_measurement_theta_min 3.0659
_cell_volume 710.2(11)
_computing_structure_refinement 'SHELXL-97 (Sheldrick, 1997)'
_computing_structure_solution 'SHELXS-97 (Sheldrick, 1990)'
_diffrn_ambient_temperature 293(2)
_diffrn_detector_area_resol_mean 13.6612
_diffrn_measured_fraction_theta_full 0.977
_diffrn_measured_fraction_theta_max 0.977
_diffrn_measurement_device_type Mercury2
_diffrn_measurement_method CCD_Profile_fitting
_diffrn_radiation_monochromator graphite
_diffrn_radiation_source 'fine-focus sealed tube'
_diffrn_radiation_type MoK\a
_diffrn_radiation_wavelength 0.71073
_diffrn_reflns_av_R_equivalents 0.0308
_diffrn_reflns_av_sigmaI/netI 0.0324
_diffrn_reflns_limit_h_max 10
_diffrn_reflns_limit_h_min -10
_diffrn_reflns_limit_k_max 6
_diffrn_reflns_limit_k_min -10
_diffrn_reflns_limit_l_max 14
_diffrn_reflns_limit_l_min -14
_diffrn_reflns_number 2626
_diffrn_reflns_theta_full 27.44
_diffrn_reflns_theta_max 27.44
_diffrn_reflns_theta_min 3.21
_exptl_absorpt_coefficient_mu 11.078
_exptl_absorpt_correction_T_max 1.0000
_exptl_absorpt_correction_T_min 0.5671
_exptl_absorpt_correction_type multi-scan
_exptl_crystal_colour Colorless
_exptl_crystal_density_diffrn 4.111
_exptl_crystal_density_method 'not measured'
_exptl_crystal_description Prism
_exptl_crystal_F_000 792
_exptl_crystal_size_max 0.2000
_exptl_crystal_size_mid 0.2000
_exptl_crystal_size_min 0.2000
_refine_diff_density_max 1.761
_refine_diff_density_min -1.066
_refine_diff_density_rms 0.195
_refine_ls_abs_structure_details 'Flack H D (1983), Acta Cryst. A39, 876-881'
_refine_ls_abs_structure_Flack 0.04(4)
_refine_ls_extinction_coef 0.0057(3)
_refine_ls_extinction_expression Fc^*^=kFc[1+0.001xFc^2^\l^3^/sin(2\q)]^-1/4^
_refine_ls_extinction_method SHELXL
_refine_ls_goodness_of_fit_ref 1.066
_refine_ls_hydrogen_treatment none
_refine_ls_matrix_type full
_refine_ls_number_parameters 100
_refine_ls_number_reflns 1193
_refine_ls_number_restraints 1
_refine_ls_restrained_S_all 1.065
_refine_ls_R_factor_all 0.0200
_refine_ls_R_factor_gt 0.0200
_refine_ls_shift/su_max 0.000
_refine_ls_shift/su_mean 0.000
_refine_ls_structure_factor_coef Fsqd
_refine_ls_weighting_details 'calc w=1/[\s^2^(Fo^2^)+(0.0254P)^2^+0.0000P] where P=(Fo^2^+2Fc^2^)/3'
_refine_ls_weighting_scheme calc
_refine_ls_wR_factor_gt 0.0453
_refine_ls_wR_factor_ref 0.0453
_reflns_number_gt 1186
_reflns_number_total 1193
_reflns_threshold_expression >2sigma(I)
_cod_data_source_file ic100234e_si_002_3.cif
_cod_data_source_block comp3
_cod_depositor_comments
;
The following automatic conversions were performed:

'_exptl_absorpt_correction_type' value 'Multi-scan' changed to
'multi-scan' according to the built-in table from CIF Core dictionary
named 'cif_core.dic' version 2.4.1 from 2010-06-29.

Automatic conversion script
Id: cif_fix_values 1646 2011-03-28 12:23:43Z adriana 
;
_cod_database_code 4315506

loop_
_symmetry_equiv_pos_as_xyz
'x, y, z'
'-x, y, -z'
'x+1/2, y+1/2, z+1/2'
'-x+1/2, y+1/2, -z+1/2'

loop_
_atom_site_label
_atom_site_type_symbol
_atom_site_fract_x
_atom_site_fract_y
_atom_site_fract_z
_atom_site_U_iso_or_equiv
_atom_site_adp_type
_atom_site_occupancy
_atom_site_symmetry_multiplicity
_atom_site_calc_flag
_atom_site_refinement_flags
_atom_site_disorder_assembly
_atom_site_disorder_group
K1 K 0.0000 -0.8714(5) 0.0000 0.0183(8) Uani 1 2 d S . .
K2 K 0.0000 -0.3423(6) 0.0000 0.0204(8) Uani 1 2 d S . .
Zn1 Zn 0.5000 -0.4161(3) 0.0000 0.0139(3) Uani 1 2 d S . .
I1 I -0.23907(6) -1.09112(8) 0.27879(4) 0.01097(13) Uani 1 1 d . . .
I2 I 0.25225(7) -0.60232(9) 0.23821(4) 0.01147(13) Uani 1 1 d . . .
O1 O -0.4377(6) -1.1044(12) 0.3439(5) 0.0195(12) Uani 1 1 d . . .
O2 O -0.1703(7) -0.8954(8) 0.3586(5) 0.0165(13) Uani 1 1 d . . .
O3 O -0.2816(7) -0.9918(8) 0.1363(5) 0.0181(14) Uani 1 1 d . . .
O4 O 0.2710(6) -0.7905(9) 0.1416(6) 0.0154(14) Uani 1 1 d . . .
O5 O 0.2947(7) -0.4380(8) 0.1252(6) 0.0155(15) Uani 1 1 d . . .
O6 O 0.4426(6) -0.6129(10) 0.3181(5) 0.0154(12) Uani 1 1 d . . .
O1W O 0.5000 -0.6840(14) 0.0000 0.030(2) Uani 1 2 d S . .
H1WA H 0.5749 -0.7207 -0.0457 0.045 Uiso 0.50 1 d PR . .
H1WB H 0.4096 -0.7207 -0.0258 0.045 Uiso 0.50 1 d PR . .
O2W O 0.5000 -0.1551(12) 0.0000 0.036(3) Uani 1 2 d S . .
H2WA H 0.4096 -0.1185 -0.0258 0.054 Uiso 0.50 1 d PR . .
H2WB H 0.5156 -0.1185 0.0714 0.054 Uiso 0.50 1 d PR . .

loop_
_atom_site_aniso_label
_atom_site_aniso_U_11
_atom_site_aniso_U_22
_atom_site_aniso_U_33
_atom_site_aniso_U_23
_atom_site_aniso_U_13
_atom_site_aniso_U_12
K1 0.0216(14) 0.0162(19) 0.0170(17) 0.000 -0.0019(15) 0.000
K2 0.0301(17) 0.0143(15) 0.0168(15) 0.000 -0.001(2) 0.000
Zn1 0.0163(6) 0.0094(6) 0.0161(8) 0.000 -0.0032(8) 0.000
I1 0.01081(19) 0.0093(3) 0.0128(2) 0.0000(3) 0.0010(2) -0.0006(3)
I2 0.0102(2) 0.0125(3) 0.0117(2) 0.0006(4) 0.0017(3) 0.0000(4)
O1 0.013(2) 0.022(3) 0.023(3) -0.007(4) 0.003(2) 0.003(3)
O2 0.017(3) 0.010(3) 0.022(3) -0.007(3) -0.006(2) 0.000(3)
O3 0.024(3) 0.016(3) 0.014(3) 0.005(2) -0.007(3) -0.005(2)
O4 0.019(3) 0.013(3) 0.015(3) -0.006(3) 0.003(3) -0.004(3)
O5 0.018(3) 0.012(3) 0.017(3) 0.000(3) 0.007(3) 0.006(2)
O6 0.0114(19) 0.018(3) 0.017(3) 0.004(4) -0.002(2) 0.000(3)
O1W 0.029(4) 0.023(5) 0.038(7) 0.000 0.022(5) 0.000
O2W 0.055(6) 0.011(5) 0.042(7) 0.000 -0.029(6) 0.000

loop_
_atom_type_symbol
_atom_type_description
_atom_type_scat_dispersion_real
_atom_type_scat_dispersion_imag
_atom_type_scat_source
O O 0.0106 0.0060 'International Tables Vol C Tables 4.2.6.8 and 6.1.1.4'
H H 0.0000 0.0000 'International Tables Vol C Tables 4.2.6.8 and 6.1.1.4'
K K 0.2009 0.2494 'International Tables Vol C Tables 4.2.6.8 and 6.1.1.4'
Zn Zn 0.2839 1.4301 'International Tables Vol C Tables 4.2.6.8 and 6.1.1.4'
I I -0.4742 1.8119 'International Tables Vol C Tables 4.2.6.8 and 6.1.1.4'

loop_
_geom_angle_atom_site_label_1
_geom_angle_atom_site_label_2
_geom_angle_atom_site_label_3
_geom_angle
_geom_angle_site_symmetry_1
_geom_angle_site_symmetry_3
_geom_angle_publ_flag
O1 K1 O1 82.4(3) 4_455 3_554 ?
O1 K1 O6 158.12(16) 4_455 3_444 ?
O1 K1 O6 94.6(2) 3_554 3_444 ?
O1 K1 O6 94.6(2) 4_455 4_545 ?
O1 K1 O6 158.12(16) 3_554 4_545 ?
O6 K1 O6 95.9(3) 3_444 4_545 ?
O1 K1 O4 68.37(19) 4_455 . ?
O1 K1 O4 91.9(2) 3_554 . ?
O6 K1 O4 133.49(19) 3_444 . ?
O6 K1 O4 67.06(19) 4_545 . ?
O1 K1 O4 91.9(2) 4_455 2 ?
O1 K1 O4 68.37(19) 3_554 2 ?
O6 K1 O4 67.06(19) 3_444 2 ?
O6 K1 O4 133.49(19) 4_545 2 ?
O4 K1 O4 154.3(3) . 2 ?
O1 K1 O3 135.58(18) 4_455 2 ?
O1 K1 O3 76.31(18) 3_554 2 ?
O6 K1 O3 63.26(16) 3_444 2 ?
O6 K1 O3 91.43(19) 4_545 2 ?
O4 K1 O3 73.85(18) . 2 ?
O4 K1 O3 114.81(19) 2 2 ?
O1 K1 O3 76.31(18) 4_455 . ?
O1 K1 O3 135.58(18) 3_554 . ?
O6 K1 O3 91.43(19) 3_444 . ?
O6 K1 O3 63.26(16) 4_545 . ?
O4 K1 O3 114.81(19) . . ?
O4 K1 O3 73.85(18) 2 . ?
O3 K1 O3 143.0(3) 2 . ?
O1 K1 K2 138.82(16) 4_455 1_545 ?
O1 K1 K2 138.82(16) 3_554 1_545 ?
O6 K1 K2 47.95(15) 3_444 1_545 ?
O6 K1 K2 47.95(15) 4_545 1_545 ?
O4 K1 K2 102.87(17) . 1_545 ?
O4 K1 K2 102.87(17) 2 1_545 ?
O3 K1 K2 71.50(13) 2 1_545 ?
O3 K1 K2 71.50(13) . 1_545 ?
O1 K1 I1 23.93(11) 4_455 4_455 ?
O1 K1 I1 94.74(19) 3_554 4_455 ?
O6 K1 I1 136.71(11) 3_444 4_455 ?
O6 K1 I1 90.68(15) 4_545 4_455 ?
O4 K1 I1 88.25(16) . 4_455 ?
O4 K1 I1 77.55(16) 2 4_455 ?
O3 K1 I1 159.48(14) 2 4_455 ?
O3 K1 I1 54.12(13) . 4_455 ?
K2 K1 I1 123.52(6) 1_545 4_455 ?
O1 K1 I1 94.74(19) 4_455 3_554 ?
O1 K1 I1 23.93(11) 3_554 3_554 ?
O6 K1 I1 90.68(15) 3_444 3_554 ?
O6 K1 I1 136.71(11) 4_545 3_554 ?
O4 K1 I1 77.55(16) . 3_554 ?
O4 K1 I1 88.25(16) 2 3_554 ?
O3 K1 I1 54.12(13) 2 3_554 ?
O3 K1 I1 159.48(14) . 3_554 ?
K2 K1 I1 123.52(6) 1_545 3_554 ?
I1 K1 I1 112.96(12) 4_455 3_554 ?
O1 K1 I2 44.20(11) 4_455 . ?
O1 K1 I2 85.69(16) 3_554 . ?
O6 K1 I2 157.52(11) 3_444 . ?
O6 K1 I2 77.33(15) 4_545 . ?
O4 K1 I2 24.33(14) . . ?
O4 K1 I2 132.59(19) 2 . ?
O3 K1 I2 95.19(12) 2 . ?
O3 K1 I2 104.09(12) . . ?
K2 K1 I2 121.74(6) 1_545 . ?
I1 K1 I2 65.42(6) 4_455 . ?
I1 K1 I2 80.50(9) 3_554 . ?
O1 K2 O1 83.4(3) 3_554 4_455 ?
O1 K2 O6 157.49(16) 3_554 4 ?
O1 K2 O6 92.7(2) 4_455 4 ?
O1 K2 O6 92.7(2) 3_554 3_454 ?
O1 K2 O6 157.49(16) 4_455 3_454 ?
O6 K2 O6 98.8(3) 4 3_454 ?
O1 K2 O5 70.49(16) 3_554 2 ?
O1 K2 O5 87.3(2) 4_455 2 ?
O6 K2 O5 131.66(17) 4 2 ?
O6 K2 O5 70.57(18) 3_454 2 ?
O1 K2 O5 87.3(2) 3_554 . ?
O1 K2 O5 70.49(16) 4_455 . ?
O6 K2 O5 70.57(18) 4 . ?
O6 K2 O5 131.66(17) 3_454 . ?
O5 K2 O5 150.4(3) 2 . ?
O1 K2 O2 54.89(17) 3_554 3_554 ?
O1 K2 O2 112.47(19) 4_455 3_554 ?
O6 K2 O2 107.44(16) 4 3_554 ?
O6 K2 O2 82.45(17) 3_454 3_554 ?
O5 K2 O2 117.05(17) 2 3_554 ?
O5 K2 O2 58.61(17) . 3_554 ?
O1 K2 O2 112.47(19) 3_554 4_455 ?
O1 K2 O2 54.89(17) 4_455 4_455 ?
O6 K2 O2 82.45(17) 4 4_455 ?
O6 K2 O2 107.44(16) 3_454 4_455 ?
O5 K2 O2 58.61(17) 2 4_455 ?
O5 K2 O2 117.05(17) . 4_455 ?
O2 K2 O2 165.1(3) 3_554 4_455 ?
O1 K2 K1 138.30(17) 3_554 1_565 ?
O1 K2 K1 138.30(17) 4_455 1_565 ?
O6 K2 K1 49.40(15) 4 1_565 ?
O6 K2 K1 49.40(15) 3_454 1_565 ?
O5 K2 K1 104.78(14) 2 1_565 ?
O5 K2 K1 104.78(14) . 1_565 ?
O2 K2 K1 97.43(13) 3_554 1_565 ?
O2 K2 K1 97.43(13) 4_455 1_565 ?
O1 K2 I1 25.96(13) 3_554 3_554 ?
O1 K2 I1 98.2(2) 4_455 3_554 ?
O6 K2 I1 135.11(11) 4 3_554 ?
O6 K2 I1 87.21(15) 3_454 3_554 ?
O5 K2 I1 92.42(15) 2 3_554 ?
O5 K2 I1 72.49(15) . 3_554 ?
O2 K2 I1 28.94(11) 3_554 3_554 ?
O2 K2 I1 138.08(16) 4_455 3_554 ?
K1 K2 I1 120.46(7) 1_565 3_554 ?
O1 K2 I1 98.2(2) 3_554 4_455 ?
O1 K2 I1 25.96(13) 4_455 4_455 ?
O6 K2 I1 87.21(15) 4 4_455 ?
O6 K2 I1 135.11(11) 3_454 4_455 ?
O5 K2 I1 72.49(15) 2 4_455 ?
O5 K2 I1 92.42(14) . 4_455 ?
O2 K2 I1 138.08(16) 3_554 4_455 ?
O2 K2 I1 28.94(11) 4_455 4_455 ?
K1 K2 I1 120.46(7) 1_565 4_455 ?
I1 K2 I1 119.08(14) 3_554 4_455 ?
O1 K2 I2 44.74(11) 3_554 2 ?
O1 K2 I2 86.79(18) 4_455 2 ?
O6 K2 I2 157.50(11) 4 2 ?
O6 K2 I2 75.16(15) 3_454 2 ?
O5 K2 I2 25.84(12) 2 2 ?
O5 K2 I2 129.66(18) . 2 ?
O2 K2 I2 93.42(12) 3_554 2 ?
O2 K2 I2 78.91(12) 4_455 2 ?
K1 K2 I2 120.87(7) 1_565 2 ?
I1 K2 I2 66.98(7) 3_554 2 ?
I1 K2 I2 82.58(9) 4_455 2 ?
O2W Zn1 O1W 180.000(1) . . ?
O2W Zn1 O2 85.66(18) . 4 ?
O1W Zn1 O2 94.34(18) . 4 ?
O2W Zn1 O2 85.66(18) . 3_554 ?
O1W Zn1 O2 94.34(18) . 3_554 ?
O2 Zn1 O2 171.3(4) 4 3_554 ?
O2W Zn1 O5 94.42(16) . 2_655 ?
O1W Zn1 O5 85.58(16) . 2_655 ?
O2 Zn1 O5 87.5(2) 4 2_655 ?
O2 Zn1 O5 93.1(2) 3_554 2_655 ?
O2W Zn1 O5 94.42(16) . . ?
O1W Zn1 O5 85.58(16) . . ?
O2 Zn1 O5 93.1(2) 4 . ?
O2 Zn1 O5 87.5(2) 3_554 . ?
O5 Zn1 O5 171.2(3) 2_655 . ?
O3 I1 O1 101.5(3) . . ?
O3 I1 O2 97.5(3) . . ?
O1 I1 O2 97.9(3) . . ?
O3 I1 K2 103.9(2) . 3_445 ?
O1 I1 K2 41.3(3) . 3_445 ?
O2 I1 K2 56.63(19) . 3_445 ?
O3 I1 K1 132.85(19) . 3_445 ?
O1 I1 K1 38.1(3) . 3_445 ?
O2 I1 K1 108.9(2) . 3_445 ?
K2 I1 K1 63.98(8) 3_445 3_445 ?
O3 I1 K1 40.76(19) . . ?
O1 I1 K1 141.1(2) . . ?
O2 I1 K1 82.5(2) . . ?
K2 I1 K1 124.10(12) 3_445 . ?
K1 I1 K1 168.44(8) 3_445 . ?
O6 I2 O4 100.2(3) . . ?
O6 I2 O5 101.4(3) . . ?
O4 I2 O5 97.9(3) . . ?
O6 I2 K2 144.7(2) . . ?
O4 I2 K2 93.5(2) . . ?
O5 I2 K2 44.1(2) . . ?
O6 I2 K1 139.6(2) . . ?
O4 I2 K1 39.62(19) . . ?
O5 I2 K1 90.6(2) . . ?
K2 I2 K1 62.61(8) . . ?
O6 I2 K1 38.2(2) . 3 ?
O4 I2 K1 138.29(19) . 3 ?
O5 I2 K1 95.1(2) . 3 ?
K2 I2 K1 122.36(11) . 3 ?
K1 I2 K1 174.27(8) . 3 ?
O6 I2 K2 34.9(2) . 3_545 ?
O4 I2 K2 90.7(2) . 3_545 ?
O5 I2 K2 136.2(2) . 3_545 ?
K2 I2 K2 175.75(9) . 3_545 ?
K1 I2 K2 120.59(11) . 3_545 ?
K1 I2 K2 54.28(7) 3 3_545 ?
I1 O1 K2 112.8(3) . 3_445 ?
I1 O1 K1 117.9(3) . 3_445 ?
K2 O1 K1 97.1(2) 3_445 3_445 ?
I1 O2 Zn1 119.9(3) . 3_445 ?
I1 O2 K2 94.4(2) . 3_445 ?
Zn1 O2 K2 102.6(2) 3_445 3_445 ?
I1 O3 K1 115.8(3) . . ?
I2 O4 K1 116.0(3) . . ?
I2 O5 Zn1 129.6(3) . . ?
I2 O5 K2 110.1(3) . . ?
Zn1 O5 K2 109.3(3) . . ?
I2 O6 K2 122.8(3) . 3_545 ?
I2 O6 K1 118.1(3) . 3 ?
K2 O6 K1 82.65(18) 3_545 3 ?
Zn1 O1W H1WA 109.5 . . ?
Zn1 O1W H1WB 109.5 . . ?
H1WA O1W H1WB 109.5 . . ?
Zn1 O2W H2WA 109.5 . . ?
Zn1 O2W H2WB 109.5 . . ?
H2WA O2W H2WB 109.5 . . ?

loop_
_geom_bond_atom_site_label_1
_geom_bond_atom_site_label_2
_geom_bond_distance
_geom_bond_site_symmetry_2
_geom_bond_publ_flag
K1 O1 2.743(9) 4_455 ?
K1 O1 2.743(9) 3_554 ?
K1 O6 2.787(7) 3_444 ?
K1 O6 2.787(7) 4_545 ?
K1 O4 2.808(6) . ?
K1 O4 2.808(6) 2 ?
K1 O3 2.934(6) 2 ?
K1 O3 2.934(6) . ?
K1 K2 3.641(5) 1_545 ?
K1 I1 3.925(3) 4_455 ?
K1 I1 3.925(3) 3_554 ?
K1 I2 3.956(3) . ?
K2 O1 2.715(8) 3_554 ?
K2 O1 2.715(8) 4_455 ?
K2 O6 2.726(7) 4 ?
K2 O6 2.726(7) 3_454 ?
K2 O5 2.903(7) 2 ?
K2 O5 2.903(7) . ?
K2 O2 3.180(6) 3_554 ?
K2 O2 3.180(6) 4_455 ?
K2 K1 3.641(5) 1_565 ?
K2 I1 3.796(3) 3_554 ?
K2 I1 3.796(3) 4_455 ?
K2 I2 3.919(3) 2 ?
Zn1 O2W 2.018(9) . ?
Zn1 O1W 2.072(12) . ?
Zn1 O2 2.113(6) 4 ?
Zn1 O2 2.113(6) 3_554 ?
Zn1 O5 2.204(6) 2_655 ?
Zn1 O5 2.204(6) . ?
I1 O3 1.790(6) . ?
I1 O1 1.802(5) . ?
I1 O2 1.842(6) . ?
I1 K2 3.796(3) 3_445 ?
I1 K1 3.925(3) 3_445 ?
I2 O6 1.810(5) . ?
I2 O4 1.814(7) . ?
I2 O5 1.819(7) . ?
I2 K1 3.974(3) 3 ?
I2 K2 4.006(3) 3_545 ?
O1 K2 2.715(8) 3_445 ?
O1 K1 2.743(9) 3_445 ?
O2 Zn1 2.113(6) 3_445 ?
O2 K2 3.180(6) 3_445 ?
O6 K2 2.726(7) 3_545 ?
O6 K1 2.787(7) 3 ?
O1W H1WA 0.8500 . ?
O1W H1WB 0.8500 . ?
O2W H2WA 0.8500 . ?
O2W H2WB 0.8500 . ?
